data_1545117
loop_
_publ_author_name
'Dekar, Souad'
'Bendia, Sabrina'
'Ouari, Kamel'

_publ_section_title
;
 2,2'-[(1<i>E</i>,1'<i>E</i>)-1,2-Phenylenebis(azanylylidene)bis(methanylylidene)]bis(4-bromophenol)
;
_journal_issue 1
_journal_name_full IUCrData
_journal_page_first x170077
_journal_paper_doi 10.1107/S2414314617000773
_journal_volume 2
_journal_year 2017
_chemical_formula_iupac 'C20 H14 Br2 N2 O2'
_chemical_formula_moiety 'C20 H14 Br2 N2 O2'
_chemical_formula_sum 'C20 H14 Br2 N2 O2'
_chemical_formula_weight 474.15
_chemical_name_systematic
2,2'-[(1<i>E</i>,1'<i>E</i>)-1,2-Phenylenebis(azanylylidene)bis(methanylylidene)]bis(4-bromophenol)
_space_group_crystal_system orthorhombic
_space_group_IT_number 61
_space_group_name_Hall '-P 2ac 2ab'
_space_group_name_H-M_alt 'P b c a'
_symmetry_space_group_name_Hall '-P 2ac 2ab'
_symmetry_space_group_name_H-M 'P b c a'
_atom_sites_solution_hydrogens mixed
_atom_sites_solution_primary direct
_atom_sites_solution_secondary difmap
_audit_creation_method SHELXL-2013
_cell_angle_alpha 90
_cell_angle_beta 90
_cell_angle_gamma 90
_cell_formula_units_Z 8
_cell_length_a 7.4379(4)
_cell_length_b 18.7360(11)
_cell_length_c 25.4469(14)
_cell_measurement_reflns_used 6049
_cell_measurement_temperature 173(2)
_cell_measurement_theta_max 28.96
_cell_measurement_theta_min 2.17
_cell_volume 3546.2(3)
_computing_cell_refinement
;
SAINT (Bruker, 2010)
;
_computing_data_collection
;
APEX2 (Bruker, 2010)
;
_computing_data_reduction
;
SAINT (Bruker, 2010)
;
_computing_molecular_graphics
;
Mercury (Macrae <i>et al.</i>,  2008
;
_computing_publication_material
;
SHELXL2013 (Sheldrick, 2015) and PLATON (Spek, 2009)
;
_computing_structure_refinement
;
SHELXL2013 (Sheldrick, 2015)
;
_computing_structure_solution
;
SHELXS2013 (Sheldrick, 2008)
;
_diffrn_ambient_temperature 173(2)
_diffrn_measured_fraction_theta_full 1.000
_diffrn_measured_fraction_theta_max 0.999
_diffrn_measurement_device_type 'Bruker APEXII CCD'
_diffrn_measurement_method '\f and \w scans'
_diffrn_radiation_type MoK\a
_diffrn_radiation_wavelength 0.71073
_diffrn_reflns_av_R_equivalents 0.0379
_diffrn_reflns_limit_h_max 10
_diffrn_reflns_limit_h_min -10
_diffrn_reflns_limit_k_max 25
_diffrn_reflns_limit_k_min -16
_diffrn_reflns_limit_l_max 34
_diffrn_reflns_limit_l_min -34
_diffrn_reflns_number 24680
_diffrn_reflns_theta_full 25.242
_diffrn_reflns_theta_max 28.968
_diffrn_reflns_theta_min 2.174
_exptl_absorpt_coefficient_mu 4.589
_exptl_absorpt_correction_T_max 0.7458
_exptl_absorpt_correction_T_min 0.6839
_exptl_absorpt_correction_type multi-scan
_exptl_absorpt_process_details
;
(SADABS; Bruker, 2010)
;
_exptl_crystal_colour orange
_exptl_crystal_density_diffrn 1.776
_exptl_crystal_description prism
_exptl_crystal_F_000 1872
_exptl_crystal_size_max 0.250
_exptl_crystal_size_mid 0.220
_exptl_crystal_size_min 0.200
_refine_diff_density_max 0.739
_refine_diff_density_min -0.824
_refine_ls_extinction_method none
_refine_ls_goodness_of_fit_ref 1.041
_refine_ls_hydrogen_treatment mixed
_refine_ls_matrix_type full
_refine_ls_number_parameters 243
_refine_ls_number_reflns 4695
_refine_ls_number_restraints 0
_refine_ls_restrained_S_all 1.041
_refine_ls_R_factor_all 0.0597
_refine_ls_R_factor_gt 0.0365
_refine_ls_shift/su_max 0.002
_refine_ls_shift/su_mean 0.000
_refine_ls_structure_factor_coef Fsqd
_refine_ls_weighting_details 'w=1/[\s^2^(Fo^2^)+(0.0242P)^2^+4.0110P] where P=(Fo^2^+2Fc^2^)/3'
_refine_ls_weighting_scheme calc
_refine_ls_wR_factor_gt 0.0665
_refine_ls_wR_factor_ref 0.0722
_reflns_number_gt 3533
_reflns_number_total 4695
_reflns_threshold_expression 'I > 2\s(I)'
_cod_data_source_file su4125sup1.cif
_cod_data_source_block I
_cod_database_code 1545117
_shelx_space_group_comment
;
The symmetry employed for this shelxl refinement is uniquely defined
by the following loop, which should always be used as a source of
symmetry information in preference to the above space-group names.
They are only intended as comments.
;
_shelx_estimated_absorpt_t_min 0.393
_shelx_estimated_absorpt_t_max 0.460
_shelxl_version_number .2013

loop_
_space_group_symop_operation_xyz
'x, y, z'
'x+1/2, -y+1/2, -z'
'-x, y+1/2, -z+1/2'
'-x+1/2, -y, z+1/2'
'-x, -y, -z'
'-x-1/2, y-1/2, z'
'x, -y-1/2, z-1/2'
'x-1/2, y, -z-1/2'

loop_
_atom_site_type_symbol
_atom_site_label
_atom_site_fract_x
_atom_site_fract_y
_atom_site_fract_z
_atom_site_U_iso_or_equiv
_atom_site_adp_type
_atom_site_calc_flag
_atom_site_occupancy
C C1 0.7048(3) 0.33306(14) 0.05240(8) 0.0191(5) Uani d 1
C C2 0.6445(3) 0.39534(15) 0.02823(9) 0.0249(6) Uani d 1
H H2 0.6014 0.3937 -0.0069 0.030 Uiso calc 1
C C3 0.6469(3) 0.45938(15) 0.05489(10) 0.0270(6) Uani d 1
H H3 0.6052 0.5015 0.0381 0.032 Uiso calc 1
C C4 0.7100(3) 0.46261(15) 0.10622(10) 0.0266(6) Uani d 1
H H4 0.7125 0.5070 0.1243 0.032 Uiso calc 1
C C5 0.7689(3) 0.40151(14) 0.13089(9) 0.0239(6) Uani d 1
H H5 0.8123 0.4040 0.1659 0.029 Uiso calc 1
C C6 0.7654(3) 0.33587(14) 0.10490(8) 0.0192(5) Uani d 1
C C7 0.7319(3) 0.25946(14) -0.02176(9) 0.0207(5) Uani d 1
H H7 0.7665 0.3004 -0.0413 0.025 Uiso calc 1
C C8 0.7172(3) 0.19090(14) -0.04795(8) 0.0198(5) Uani d 1
C C9 0.6626(3) 0.12922(14) -0.02093(9) 0.0213(5) Uani d 1
C C10 0.6488(3) 0.06442(15) -0.04746(9) 0.0234(5) Uani d 1
H H10 0.6120 0.0228 -0.0290 0.028 Uiso calc 1
C C11 0.6882(3) 0.06019(15) -0.10042(9) 0.0242(5) Uani d 1
H H11 0.6788 0.0160 -0.1185 0.029 Uiso calc 1
C C12 0.7417(4) 0.12132(15) -0.12683(9) 0.0267(6) Uani d 1
C C13 0.7571(3) 0.18612(15) -0.10195(9) 0.0233(5) Uani d 1
H H13 0.7943 0.2272 -0.1209 0.028 Uiso calc 1
C C14 0.8331(3) 0.26220(14) 0.17711(9) 0.0216(5) Uani d 1
H H14 0.7835 0.2979 0.1993 0.026 Uiso calc 1
C C15 0.9085(3) 0.19823(13) 0.20043(9) 0.0193(5) Uani d 1
C C16 0.9742(3) 0.14191(14) 0.16938(9) 0.0218(5) Uani d 1
C C17 1.0386(3) 0.08025(15) 0.19341(9) 0.0246(6) Uani d 1
H H17 1.0811 0.0418 0.1725 0.029 Uiso calc 1
C C18 1.0408(3) 0.07479(15) 0.24765(10) 0.0254(6) Uani d 1
H H18 1.0851 0.0327 0.2639 0.030 Uiso calc 1
C C19 0.9781(3) 0.13082(14) 0.27826(9) 0.0216(5) Uani d 1
C C20 0.9118(3) 0.19168(14) 0.25534(9) 0.0206(5) Uani d 1
H H20 0.8681 0.2295 0.2767 0.025 Uiso calc 1
N N1 0.6987(3) 0.26546(11) 0.02769(7) 0.0204(4) Uani d 1
N N2 0.8315(3) 0.27181(11) 0.12698(7) 0.0195(4) Uani d 1
O O1 0.6211(3) 0.13052(12) 0.03072(7) 0.0320(5) Uani d 1
O O2 0.9777(3) 0.14578(12) 0.11642(7) 0.0290(4) Uani d 1
Br Br1 0.78824(7) 0.11466(2) -0.20013(2) 0.05940(13) Uani d 1
Br Br2 0.98786(3) 0.12364(2) 0.35269(2) 0.02677(8) Uani d 1
H H1O 0.644(5) 0.175(2) 0.0388(14) 0.064(13) Uiso d 1
H H2O 0.925(5) 0.182(2) 0.1081(14) 0.056(12) Uiso d 1

loop_
_atom_site_aniso_label
_atom_site_aniso_U_11
_atom_site_aniso_U_22
_atom_site_aniso_U_33
_atom_site_aniso_U_12
_atom_site_aniso_U_13
_atom_site_aniso_U_23
C1 0.0168(11) 0.0203(14) 0.0203(10) -0.0007(10) 0.0021(9) 0.0003(9)
C2 0.0250(12) 0.0270(16) 0.0228(11) 0.0021(11) -0.0015(9) 0.0032(11)
C3 0.0235(13) 0.0231(16) 0.0345(13) 0.0039(12) 0.0022(10) 0.0050(11)
C4 0.0275(13) 0.0198(15) 0.0324(13) 0.0022(12) 0.0035(11) -0.0047(11)
C5 0.0260(13) 0.0231(15) 0.0227(11) -0.0018(11) -0.0006(9) -0.0036(10)
C6 0.0187(11) 0.0199(14) 0.0190(10) 0.0001(10) 0.0018(9) 0.0013(10)
C7 0.0214(12) 0.0211(14) 0.0198(10) 0.0007(11) -0.0016(9) 0.0022(10)
C8 0.0192(11) 0.0238(15) 0.0163(10) -0.0003(11) -0.0009(8) 0.0008(10)
C9 0.0181(11) 0.0267(15) 0.0192(10) 0.0001(11) -0.0006(8) 0.0028(10)
C10 0.0221(12) 0.0203(15) 0.0279(12) -0.0029(11) 0.0023(10) 0.0039(11)
C11 0.0274(13) 0.0200(14) 0.0252(11) -0.0014(11) -0.0021(10) -0.0029(10)
C12 0.0380(14) 0.0258(16) 0.0163(10) 0.0008(13) 0.0006(10) -0.0011(10)
C13 0.0295(13) 0.0229(15) 0.0174(10) -0.0026(12) 0.0020(9) 0.0041(10)
C14 0.0258(13) 0.0198(14) 0.0191(10) -0.0007(11) 0.0003(9) -0.0038(10)
C15 0.0196(12) 0.0186(14) 0.0196(10) -0.0030(10) -0.0014(9) 0.0011(10)
C16 0.0210(12) 0.0255(15) 0.0188(10) -0.0015(11) -0.0011(9) -0.0024(10)
C17 0.0232(13) 0.0225(15) 0.0281(12) 0.0024(11) -0.0002(9) -0.0054(11)
C18 0.0224(12) 0.0225(15) 0.0312(12) 0.0021(11) -0.0033(10) 0.0037(11)
C19 0.0208(11) 0.0245(14) 0.0194(10) -0.0061(11) -0.0021(9) 0.0024(10)
C20 0.0207(12) 0.0221(15) 0.0191(10) 0.0003(11) -0.0001(9) -0.0019(10)
N1 0.0237(10) 0.0203(12) 0.0172(8) 0.0009(9) -0.0019(8) -0.0005(8)
N2 0.0216(10) 0.0191(12) 0.0179(8) -0.0012(9) -0.0014(7) -0.0014(8)
O1 0.0480(12) 0.0282(13) 0.0198(8) -0.0048(10) 0.0085(8) 0.0033(8)
O2 0.0356(11) 0.0320(12) 0.0196(8) 0.0078(10) 0.0022(7) -0.0041(8)
Br1 0.1315(4) 0.02926(18) 0.01740(12) 0.0059(2) 0.01253(16) -0.00138(12)
Br2 0.03229(13) 0.02816(15) 0.01988(11) -0.00264(12) -0.00415(10) 0.00563(10)

loop_
_atom_type_symbol
_atom_type_description
_atom_type_scat_dispersion_real
_atom_type_scat_dispersion_imag
_atom_type_scat_source
C C 0.0033 0.0016 'International Tables Vol C Tables 4.2.6.8 and 6.1.1.4'
H H 0.0000 0.0000 'International Tables Vol C Tables 4.2.6.8 and 6.1.1.4'
N N 0.0061 0.0033 'International Tables Vol C Tables 4.2.6.8 and 6.1.1.4'
O O 0.0106 0.0060 'International Tables Vol C Tables 4.2.6.8 and 6.1.1.4'
Br Br -0.2901 2.4595 'International Tables Vol C Tables 4.2.6.8 and 6.1.1.4'

loop_
_geom_angle_atom_site_label_1
_geom_angle_atom_site_label_2
_geom_angle_atom_site_label_3
_geom_angle
C2 C1 C6 119.3(2)
C2 C1 N1 122.9(2)
C6 C1 N1 117.7(2)
C3 C2 C1 120.5(2)
C3 C2 H2 119.8
C1 C2 H2 119.8
C2 C3 C4 120.3(3)
C2 C3 H3 119.8
C4 C3 H3 119.8
C5 C4 C3 120.0(2)
C5 C4 H4 120.0
C3 C4 H4 120.0
C4 C5 C6 120.7(2)
C4 C5 H5 119.7
C6 C5 H5 119.7
C5 C6 C1 119.2(2)
C5 C6 N2 123.6(2)
C1 C6 N2 117.1(2)
N1 C7 C8 120.8(2)
N1 C7 H7 119.6
C8 C7 H7 119.6
C9 C8 C13 119.1(2)
C9 C8 C7 121.7(2)
C13 C8 C7 119.2(2)
O1 C9 C10 118.1(2)
O1 C9 C8 121.8(2)
C10 C9 C8 120.1(2)
C11 C10 C9 120.5(2)
C11 C10 H10 119.8
C9 C10 H10 119.8
C10 C11 C12 119.1(2)
C10 C11 H11 120.4
C12 C11 H11 120.4
C13 C12 C11 122.0(2)
C13 C12 Br1 119.66(19)
C11 C12 Br1 118.27(19)
C12 C13 C8 119.2(2)
C12 C13 H13 120.4
C8 C13 H13 120.4
N2 C14 C15 121.6(2)
N2 C14 H14 119.2
C15 C14 H14 119.2
C20 C15 C16 119.2(2)
C20 C15 C14 119.1(2)
C16 C15 C14 121.6(2)
O2 C16 C17 118.5(2)
O2 C16 C15 121.8(2)
C17 C16 C15 119.7(2)
C18 C17 C16 120.2(2)
C18 C17 H17 119.9
C16 C17 H17 119.9
C17 C18 C19 120.0(2)
C17 C18 H18 120.0
C19 C18 H18 120.0
C20 C19 C18 120.7(2)
C20 C19 Br2 119.76(19)
C18 C19 Br2 119.54(19)
C19 C20 C15 120.2(2)
C19 C20 H20 119.9
C15 C20 H20 119.9
C7 N1 C1 120.4(2)
C14 N2 C6 121.0(2)
C9 O1 H1O 102(2)
C16 O2 H2O 107(3)

loop_
_geom_bond_atom_site_label_1
_geom_bond_atom_site_label_2
_geom_bond_distance
C1 C2 1.393(4)
C1 C6 1.411(3)
C1 N1 1.415(3)
C2 C3 1.379(4)
C2 H2 0.9500
C3 C4 1.389(4)
C3 H3 0.9500
C4 C5 1.377(4)
C4 H4 0.9500
C5 C6 1.397(4)
C5 H5 0.9500
C6 N2 1.414(3)
C7 N1 1.287(3)
C7 C8 1.451(4)
C7 H7 0.9500
C8 C9 1.405(3)
C8 C13 1.409(3)
C9 O1 1.350(3)
C9 C10 1.393(4)
C10 C11 1.382(3)
C10 H10 0.9500
C11 C12 1.386(4)
C11 H11 0.9500
C12 C13 1.374(4)
C12 Br1 1.901(2)
C13 H13 0.9500
C14 N2 1.288(3)
C14 C15 1.450(3)
C14 H14 0.9500
C15 C20 1.403(3)
C15 C16 1.406(3)
C16 O2 1.350(3)
C16 C17 1.392(4)
C17 C18 1.384(3)
C17 H17 0.9500
C18 C19 1.388(4)
C18 H18 0.9500
C19 C20 1.372(3)
C19 Br2 1.900(2)
C20 H20 0.9500
O1 H1O 0.87(4)
O2 H2O 0.81(4)

loop_
_geom_hbond_atom_site_label_D
_geom_hbond_atom_site_label_H
_geom_hbond_atom_site_label_A
_geom_hbond_distance_DH
_geom_hbond_distance_HA
_geom_hbond_distance_DA
_geom_hbond_angle_DHA
O1 H1O N1 0.87(4) 1.77(4) 2.594(3) 157(3)
O2 H2O N2 0.81(4) 1.89(4) 2.613(3) 149(3)

loop_
_geom_torsion_atom_site_label_1
_geom_torsion_atom_site_label_2
_geom_torsion_atom_site_label_3
_geom_torsion_atom_site_label_4
_geom_torsion
C6 C1 C2 C3 1.2(4)
N1 C1 C2 C3 177.4(2)
C1 C2 C3 C4 0.1(4)
C2 C3 C4 C5 -0.6(4)
C3 C4 C5 C6 -0.2(4)
C4 C5 C6 C1 1.6(4)
C4 C5 C6 N2 176.9(2)
C2 C1 C6 C5 -2.0(3)
N1 C1 C6 C5 -178.4(2)
C2 C1 C6 N2 -177.7(2)
N1 C1 C6 N2 5.9(3)
N1 C7 C8 C9 1.5(4)
N1 C7 C8 C13 -179.1(2)
C13 C8 C9 O1 -179.5(2)
C7 C8 C9 O1 0.0(4)
C13 C8 C9 C10 0.1(4)
C7 C8 C9 C10 179.6(2)
O1 C9 C10 C11 179.5(2)
C8 C9 C10 C11 -0.1(4)
C9 C10 C11 C12 0.0(4)
C10 C11 C12 C13 0.1(4)
C10 C11 C12 Br1 -178.15(19)
C11 C12 C13 C8 -0.1(4)
Br1 C12 C13 C8 178.13(18)
C9 C8 C13 C12 0.0(4)
C7 C8 C13 C12 -179.5(2)
N2 C14 C15 C20 177.9(2)
N2 C14 C15 C16 -3.7(4)
C20 C15 C16 O2 -178.7(2)
C14 C15 C16 O2 2.9(4)
C20 C15 C16 C17 1.1(4)
C14 C15 C16 C17 -177.3(2)
O2 C16 C17 C18 178.7(2)
C15 C16 C17 C18 -1.1(4)
C16 C17 C18 C19 0.2(4)
C17 C18 C19 C20 0.7(4)
C17 C18 C19 Br2 -178.33(19)
C18 C19 C20 C15 -0.7(4)
Br2 C19 C20 C15 178.32(18)
C16 C15 C20 C19 -0.2(4)
C14 C15 C20 C19 178.2(2)
C8 C7 N1 C1 -176.9(2)
C2 C1 N1 C7 37.9(3)
C6 C1 N1 C7 -145.9(2)
C15 C14 N2 C6 -177.0(2)
C5 C6 N2 C14 27.9(4)
C1 C6 N2 C14 -156.6(2)

_cod_database_fobs_code 1545117
